data_2235706
loop_
_publ_author_name
'Choi, Hong Dae'
'Seo, Pil Ja'
'Lee, Uk'

_publ_section_title
;
 5-Cyclopentyl-2-(3-fluorophenyl)-3-methylsulfinyl-1-benzofuran
;
_journal_coeditor_code YK2058
_journal_issue 7
_journal_name_full 'Acta Crystallographica Section E'
_journal_page_first o2028
_journal_paper_doi 10.1107/S1600536812025482
_journal_volume 68
_journal_year 2012
_chemical_formula_iupac 'C20 H19 F O2 S'
_chemical_formula_moiety 'C20 H19 F O2 S'
_chemical_formula_sum 'C20 H19 F O2 S'
_chemical_formula_weight 342.41
_chemical_name_systematic
;
5-Cyclopentyl-2-(3-fluorophenyl)-3-methylsulfinyl-1-benzofuran
;
_space_group_IT_number 14
_symmetry_cell_setting monoclinic
_symmetry_space_group_name_Hall '-P 2ybc'
_symmetry_space_group_name_H-M 'P 1 21/c 1'
_atom_sites_solution_hydrogens difmap
_atom_sites_solution_primary direct
_atom_sites_solution_secondary difmap
_cell_angle_alpha 90.00
_cell_angle_beta 90.2310(10)
_cell_angle_gamma 90.00
_cell_formula_units_Z 4
_cell_length_a 6.1024(3)
_cell_length_b 25.3030(11)
_cell_length_c 10.6840(5)
_cell_measurement_reflns_used 5280
_cell_measurement_temperature 173(2)
_cell_measurement_theta_max 28.18
_cell_measurement_theta_min 2.50
_cell_volume 1649.69(13)
_computing_cell_refinement '<i>SAINT</i> (Bruker, 2009)'
_computing_data_collection '<i>APEX2</i> (Bruker, 2009)'
_computing_data_reduction '<i>SAINT</i> (Bruker, 2009)'
_computing_molecular_graphics '<i>ORTEP3</i> (Farrugia, 1997) and <i>DIAMOND</i> (Brandenburg, 1998)'
_computing_publication_material '<i>SHELXL97</i> (Sheldrick, 2008)'
_computing_structure_refinement '<i>SHELXL97</i> (Sheldrick, 2008)'
_computing_structure_solution '<i>SHELXS97</i> (Sheldrick, 2008)'
_diffrn_ambient_temperature 173(2)
_diffrn_detector_area_resol_mean 10.0
_diffrn_measured_fraction_theta_full 0.998
_diffrn_measured_fraction_theta_max 0.998
_diffrn_measurement_device_type 'Bruker SMART APEXII CCD'
_diffrn_measurement_method '\f and \w scans'
_diffrn_radiation_monochromator 'graphite multilayer'
_diffrn_radiation_source 'rotating anode'
_diffrn_radiation_type MoK\a
_diffrn_radiation_wavelength 0.71073
_diffrn_reflns_av_R_equivalents 0.0272
_diffrn_reflns_av_sigmaI/netI 0.0204
_diffrn_reflns_limit_h_max 7
_diffrn_reflns_limit_h_min -7
_diffrn_reflns_limit_k_max 30
_diffrn_reflns_limit_k_min -30
_diffrn_reflns_limit_l_max 12
_diffrn_reflns_limit_l_min -12
_diffrn_reflns_number 13224
_diffrn_reflns_theta_full 25.00
_diffrn_reflns_theta_max 25.00
_diffrn_reflns_theta_min 2.07
_diffrn_standards_number 0
_exptl_absorpt_coefficient_mu 0.216
_exptl_absorpt_correction_T_max 0.9536
_exptl_absorpt_correction_T_min 0.9188
_exptl_absorpt_correction_type multi-scan
_exptl_absorpt_process_details '(<i>SADABS</i>; Bruker, 2009)'
_exptl_crystal_colour colourless
_exptl_crystal_density_diffrn 1.379
_exptl_crystal_density_method 'not measured'
_exptl_crystal_description block
_exptl_crystal_F_000 720
_exptl_crystal_size_max 0.40
_exptl_crystal_size_mid 0.25
_exptl_crystal_size_min 0.22
_refine_diff_density_max 1.354
_refine_diff_density_min -0.546
_refine_ls_extinction_method none
_refine_ls_goodness_of_fit_ref 1.021
_refine_ls_hydrogen_treatment constr
_refine_ls_matrix_type full
_refine_ls_number_parameters 228
_refine_ls_number_reflns 2905
_refine_ls_number_restraints 30
_refine_ls_restrained_S_all 1.021
_refine_ls_R_factor_all 0.0658
_refine_ls_R_factor_gt 0.0595
_refine_ls_shift/su_max 0.000
_refine_ls_shift/su_mean 0.000
_refine_ls_structure_factor_coef Fsqd
_refine_ls_weighting_details 'calc w=1/[\s^2^(Fo^2^)+(0.0870P)^2^+2.8614P] where P=(Fo^2^+2Fc^2^)/3'
_refine_ls_weighting_scheme calc
_refine_ls_wR_factor_gt 0.1578
_refine_ls_wR_factor_ref 0.1651
_reflns_number_gt 2568
_reflns_number_total 2905
_reflns_threshold_expression I>2\s(I)
_cod_data_source_file yk2058.cif
_cod_data_source_block I
_cod_original_sg_symbol_H-M 'P 21/c '
_cod_database_code 2235706
_cod_database_fobs_code 2235706

loop_
_symmetry_equiv_pos_as_xyz
'x, y, z'
'-x, y+1/2, -z+1/2'
'-x, -y, -z'
'x, -y-1/2, z-1/2'

loop_
_atom_site_type_symbol
_atom_site_label
_atom_site_fract_x
_atom_site_fract_y
_atom_site_fract_z
_atom_site_U_iso_or_equiv
_atom_site_adp_type
_atom_site_calc_flag
_atom_site_refinement_flags
_atom_site_occupancy
_atom_site_symmetry_multiplicity
_atom_site_disorder_assembly
_atom_site_disorder_group
S S1 0.49517(11) 0.72428(3) 0.41704(6) 0.0274(2) Uani d . 1 2 . .
O O1 0.5749(3) 0.56958(7) 0.45210(17) 0.0261(4) Uani d . 1 2 . .
O O2 0.4494(4) 0.74049(8) 0.28532(19) 0.0403(6) Uani d . 1 2 . .
F F1 1.2882(3) 0.56555(10) 0.6805(2) 0.0617(6) Uani d . 1 2 . .
C C1 0.3984(4) 0.57030(11) 0.3714(2) 0.0245(6) Uani d . 1 2 . .
C C2 0.6189(4) 0.62149(11) 0.4815(2) 0.0242(6) Uani d . 1 2 . .
C C3 0.4786(4) 0.65466(11) 0.4202(2) 0.0234(6) Uani d . 1 2 . .
C C4 0.1509(5) 0.63050(11) 0.2681(3) 0.0289(6) Uani d . 1 2 . .
H H4 0.1049 0.6654 0.2488 0.035 Uiso calc R 1 2 . .
C C5 0.0407(5) 0.58719(12) 0.2184(3) 0.0344(7) Uani d . 1 2 A .
C C6 0.1179(5) 0.53590(12) 0.2453(3) 0.0356(7) Uani d . 1 2 . .
H H6 0.0429 0.5066 0.2096 0.043 Uiso calc R 1 2 . .
C C7 0.2976(5) 0.52630(11) 0.3211(3) 0.0306(6) Uani d . 1 2 . .
H H7 0.3486 0.4915 0.3376 0.037 Uiso calc R 1 2 . .
C C8 0.3310(4) 0.62182(10) 0.3474(2) 0.0233(6) Uani d . 1 2 . .
C C9 -0.1701(6) 0.59386(12) 0.1427(3) 0.0448(8) Uani d DU 1 2 . .
H H9A -0.2944 0.5837 0.1984 0.054 Uiso calc PR 0.803(16) 1 A 1
H H9B -0.2753 0.5944 0.2142 0.054 Uiso d PR 0.197(16) 1 A 2
C C10A -0.1826(10) 0.5586(2) 0.0271(5) 0.0527(19) Uani d PDU 0.803(16) 1 A 1
H H10A -0.2053 0.5212 0.0505 0.063 Uiso calc PR 0.803(16) 1 A 1
H H10B -0.0476 0.5615 -0.0236 0.063 Uiso calc PR 0.803(16) 1 A 1
C C10B -0.283(3) 0.5505(2) 0.0671(11) 0.035(3) Uani d PDU 0.197(16) 1 A 2
H H10C -0.3989 0.5330 0.1167 0.043 Uiso calc PR 0.197(16) 1 A 2
H H10D -0.1763 0.5236 0.0390 0.043 Uiso calc PR 0.197(16) 1 A 2
C C11 -0.3803(8) 0.58042(15) -0.0439(5) 0.0776(16) Uani d DU 1 1 . .
H H11A -0.3541 0.5794 -0.1352 0.093 Uiso calc PR 0.803(16) 1 A 1
H H11B -0.5127 0.5593 -0.0252 0.093 Uiso calc PR 0.803(16) 1 A 1
H H11C -0.2866 0.5788 -0.1192 0.093 Uiso d PR 0.197(16) 1 A 2
H H11D -0.5234 0.5637 -0.0628 0.093 Uiso d PR 0.197(16) 1 A 2
C C12 -0.4100(5) 0.63712(13) 0.0002(3) 0.0377(7) Uani d . 1 2 A .
H H12A -0.5526 0.6415 0.0428 0.045 Uiso calc R 1 2 . .
H H12B -0.4034 0.6619 -0.0713 0.045 Uiso calc R 1 2 . .
C C13 -0.2206(5) 0.64710(12) 0.0912(3) 0.0377(7) Uani d . 1 2 A .
H H13A -0.0923 0.6620 0.0472 0.045 Uiso calc R 1 2 . .
H H13B -0.2649 0.6717 0.1586 0.045 Uiso calc R 1 2 . .
C C14 0.7931(4) 0.62945(11) 0.5734(2) 0.0258(6) Uani d . 1 2 . .
C C15 0.9653(4) 0.59298(12) 0.5813(3) 0.0297(6) Uani d . 1 2 . .
H H15 0.9718 0.5635 0.5263 0.036 Uiso calc R 1 2 . .
C C16 1.1247(5) 0.60094(13) 0.6706(3) 0.0341(7) Uani d . 1 2 . .
C C17 1.1235(5) 0.64302(14) 0.7524(3) 0.0390(8) Uani d . 1 2 . .
H H17 1.2369 0.6474 0.8126 0.047 Uiso calc R 1 2 . .
C C18 0.9526(5) 0.67855(13) 0.7442(3) 0.0380(7) Uani d . 1 2 . .
H H18 0.9485 0.7079 0.7995 0.046 Uiso calc R 1 2 . .
C C19 0.7870(5) 0.67197(12) 0.6566(3) 0.0304(6) Uani d . 1 2 . .
H H19 0.6690 0.6964 0.6530 0.036 Uiso calc R 1 2 . .
C C20 0.2521(5) 0.73842(12) 0.5038(3) 0.0339(7) Uani d . 1 2 . .
H H20A 0.2213 0.7764 0.4998 0.051 Uiso calc R 1 2 . .
H H20B 0.2733 0.7279 0.5913 0.051 Uiso calc R 1 2 . .
H H20C 0.1286 0.7188 0.4679 0.051 Uiso calc R 1 2 . .

loop_
_atom_site_aniso_label
_atom_site_aniso_U_11
_atom_site_aniso_U_22
_atom_site_aniso_U_33
_atom_site_aniso_U_12
_atom_site_aniso_U_13
_atom_site_aniso_U_23
S1 0.0324(4) 0.0216(4) 0.0281(4) -0.0040(3) -0.0031(3) 0.0021(2)
O1 0.0283(10) 0.0232(9) 0.0266(10) 0.0024(7) -0.0057(8) 0.0012(7)
O2 0.0606(15) 0.0312(11) 0.0290(11) -0.0028(10) 0.0000(10) 0.0099(9)
F1 0.0414(12) 0.0772(16) 0.0665(15) 0.0171(11) -0.0087(10) 0.0048(12)
C1 0.0263(13) 0.0261(14) 0.0210(13) 0.0024(11) -0.0039(10) 0.0022(10)
C2 0.0254(13) 0.0252(13) 0.0219(13) -0.0018(10) 0.0016(10) -0.0007(10)
C3 0.0270(13) 0.0226(13) 0.0205(13) -0.0010(10) -0.0019(10) 0.0010(10)
C4 0.0356(15) 0.0229(14) 0.0280(14) 0.0018(11) -0.0092(12) 0.0030(11)
C5 0.0420(17) 0.0282(15) 0.0330(16) -0.0005(13) -0.0125(13) 0.0015(12)
C6 0.0451(18) 0.0238(14) 0.0379(17) -0.0038(12) -0.0144(14) -0.0035(12)
C7 0.0387(16) 0.0218(14) 0.0313(15) 0.0026(12) -0.0070(12) 0.0010(11)
C8 0.0263(13) 0.0225(13) 0.0210(13) -0.0002(10) -0.0008(10) 0.0008(10)
C9 0.0461(19) 0.0373(18) 0.0509(18) -0.0018(15) -0.0180(15) 0.0010(14)
C10A 0.050(3) 0.033(2) 0.075(3) 0.006(2) -0.039(3) -0.014(2)
C10B 0.022(7) 0.034(6) 0.050(6) -0.006(5) 0.009(5) -0.004(4)
C11 0.084(3) 0.041(2) 0.107(3) 0.016(2) -0.072(3) -0.018(2)
C12 0.0324(16) 0.0392(17) 0.0416(17) 0.0035(13) -0.0108(13) -0.0001(14)
C13 0.0411(17) 0.0322(16) 0.0398(17) 0.0042(13) -0.0130(14) -0.0041(13)
C14 0.0231(13) 0.0308(14) 0.0236(13) -0.0023(11) -0.0011(10) 0.0047(11)
C15 0.0269(14) 0.0348(16) 0.0276(14) -0.0008(12) -0.0003(11) 0.0019(12)
C16 0.0223(14) 0.0446(18) 0.0354(16) 0.0027(12) -0.0020(12) 0.0099(13)
C17 0.0310(16) 0.055(2) 0.0313(16) -0.0076(14) -0.0098(12) 0.0031(14)
C18 0.0391(17) 0.0437(18) 0.0311(16) -0.0048(14) -0.0067(13) -0.0056(13)
C19 0.0298(15) 0.0341(15) 0.0274(14) -0.0005(12) -0.0022(11) -0.0008(12)
C20 0.0394(17) 0.0291(15) 0.0332(16) 0.0042(13) 0.0000(13) -0.0008(12)

loop_
_atom_type_symbol
_atom_type_description
_atom_type_scat_dispersion_real
_atom_type_scat_dispersion_imag
_atom_type_scat_source
C C 0.0033 0.0016 'International Tables Vol C Tables 4.2.6.8 and 6.1.1.4'
H H 0.0000 0.0000 'International Tables Vol C Tables 4.2.6.8 and 6.1.1.4'
O O 0.0106 0.0060 'International Tables Vol C Tables 4.2.6.8 and 6.1.1.4'
F F 0.0171 0.0103 'International Tables Vol C Tables 4.2.6.8 and 6.1.1.4'
S S 0.1246 0.1234 'International Tables Vol C Tables 4.2.6.8 and 6.1.1.4'

loop_
_geom_angle_atom_site_label_1
_geom_angle_atom_site_label_2
_geom_angle_atom_site_label_3
_geom_angle
O2 S1 C3 106.38(12)
O2 S1 C20 106.37(14)
C3 S1 C20 98.18(13)
C2 O1 C1 106.34(19)
O1 C1 C7 125.4(2)
O1 C1 C8 111.0(2)
C7 C1 C8 123.6(2)
C3 C2 O1 110.9(2)
C3 C2 C14 133.8(3)
O1 C2 C14 115.2(2)
C2 C3 C8 107.0(2)
C2 C3 S1 126.0(2)
C8 C3 S1 126.7(2)
C5 C4 C8 119.0(3)
C5 C4 H4 120.5
C8 C4 H4 120.5
C4 C5 C6 119.2(3)
C4 C5 C9 121.4(3)
C6 C5 C9 119.3(3)
C7 C6 C5 123.0(3)
C7 C6 H6 118.5
C5 C6 H6 118.5
C1 C7 C6 116.0(3)
C1 C7 H7 122.0
C6 C7 H7 122.0
C1 C8 C4 119.3(2)
C1 C8 C3 104.8(2)
C4 C8 C3 135.9(2)
C13 C9 C5 118.0(3)
C13 C9 C10A 102.7(3)
C5 C9 C10A 113.8(3)
C13 C9 C10B 111.3(3)
C5 C9 C10B 125.4(5)
C13 C9 H9A 107.2
C5 C9 H9A 107.2
C10A C9 H9A 107.2
C10B C9 H9A 77.8
C13 C9 H9B 97.9
C5 C9 H9B 98.0
C10A C9 H9B 126.7
C10B C9 H9B 97.2
C9 C10A C11 103.2(3)
C9 C10A H10A 111.1
C11 C10A H10A 111.1
C9 C10A H10B 111.1
C11 C10A H10B 111.1
H10A C10A H10B 109.1
C9 C10B C11 103.2(3)
C9 C10B H10C 111.1
C11 C10B H10C 111.1
C9 C10B H10D 111.1
C11 C10B H10D 111.1
H10C C10B H10D 109.1
C12 C11 C10B 105.9(5)
C12 C11 C10A 106.4(3)
C12 C11 H11A 110.5
C10B C11 H11A 133.6
C10A C11 H11A 110.5
C12 C11 H11B 110.5
C10B C11 H11B 83.8
C10A C11 H11B 110.5
H11A C11 H11B 108.6
C12 C11 H11C 111.1
C10B C11 H11C 112.7
C10A C11 H11C 86.0
H11B C11 H11C 128.0
C12 C11 H11D 111.1
C10B C11 H11D 106.7
C10A C11 H11D 130.0
H11A C11 H11D 86.2
H11C C11 H11D 109.2
C11 C12 C13 105.2(2)
C11 C12 H12A 110.7
C13 C12 H12A 110.7
C11 C12 H12B 110.7
C13 C12 H12B 110.7
H12A C12 H12B 108.8
C9 C13 C12 103.9(2)
C9 C13 H13A 111.0
C12 C13 H13A 111.0
C9 C13 H13B 111.0
C12 C13 H13B 111.0
H13A C13 H13B 109.0
C19 C14 C15 119.4(3)
C19 C14 C2 120.9(2)
C15 C14 C2 119.6(3)
C16 C15 C14 118.3(3)
C16 C15 H15 120.9
C14 C15 H15 120.9
F1 C16 C15 118.7(3)
F1 C16 C17 118.1(3)
C15 C16 C17 123.2(3)
C16 C17 C18 118.1(3)
C16 C17 H17 121.0
C18 C17 H17 121.0
C17 C18 C19 120.9(3)
C17 C18 H18 119.5
C19 C18 H18 119.5
C18 C19 C14 120.1(3)
C18 C19 H19 119.9
C14 C19 H19 119.9
S1 C20 H20A 109.5
S1 C20 H20B 109.5
H20A C20 H20B 109.5
S1 C20 H20C 109.5
H20A C20 H20C 109.5
H20B C20 H20C 109.5

loop_
_geom_bond_atom_site_label_1
_geom_bond_atom_site_label_2
_geom_bond_distance
S1 O2 1.491(2)
S1 C3 1.765(3)
S1 C20 1.789(3)
O1 C2 1.377(3)
O1 C1 1.377(3)
F1 C16 1.345(4)
C1 C7 1.380(4)
C1 C8 1.390(4)
C2 C3 1.364(4)
C2 C14 1.458(4)
C3 C8 1.449(4)
C4 C5 1.390(4)
C4 C8 1.402(4)
C4 H4 0.9500
C5 C6 1.410(4)
C5 C9 1.526(4)
C6 C7 1.383(4)
C6 H6 0.9500
C7 H7 0.9500
C9 C13 1.487(4)
C9 C10A 1.5249(16)
C9 C10B 1.5250(17)
C9 H9A 1.0000
C9 H9B 1.0000
C10A C11 1.5254(17)
C10A H10A 0.9900
C10A H10B 0.9900
C10B C11 1.5254(17)
C10B H10C 0.9900
C10B H10D 0.9900
C11 C12 1.521(5)
C11 H11A 0.9900
C11 H11B 0.9900
C11 H11C 0.9900
C11 H11D 0.9900
C12 C13 1.528(4)
C12 H12A 0.9900
C12 H12B 0.9900
C13 H13A 0.9900
C13 H13B 0.9900
C14 C19 1.396(4)
C14 C15 1.401(4)
C15 C16 1.375(4)
C15 H15 0.9500
C16 C17 1.377(5)
C17 C18 1.379(5)
C17 H17 0.9500
C18 C19 1.386(4)
C18 H18 0.9500
C19 H19 0.9500
C20 H20A 0.9800
C20 H20B 0.9800
C20 H20C 0.9800

loop_
_geom_hbond_atom_site_label_D
_geom_hbond_atom_site_label_H
_geom_hbond_atom_site_label_A
_geom_hbond_site_symmetry_A
_geom_hbond_distance_DH
_geom_hbond_distance_HA
_geom_hbond_distance_DA
_geom_hbond_angle_DHA
C19 H19 O2 4_576 0.95 2.52 3.326(4) 142.6
C20 H20B O2 4_576 0.98 2.47 3.279(4) 140.2
C9 H9A Cg1 1_455 1.00 2.76 3.626(4) 145.4
C15 H15 Cg2 1_655 0.95 2.94 3.461(4) 116.1

loop_
_geom_torsion_atom_site_label_1
_geom_torsion_atom_site_label_2
_geom_torsion_atom_site_label_3
_geom_torsion_atom_site_label_4
_geom_torsion
C2 O1 C1 C7 -178.4(3)
C2 O1 C1 C8 0.9(3)
C1 O1 C2 C3 -1.1(3)
C1 O1 C2 C14 176.1(2)
O1 C2 C3 C8 0.9(3)
C14 C2 C3 C8 -175.6(3)
O1 C2 C3 S1 -172.60(18)
C14 C2 C3 S1 10.9(4)
O2 S1 C3 C2 137.4(2)
C20 S1 C3 C2 -112.8(3)
O2 S1 C3 C8 -34.9(3)
C20 S1 C3 C8 74.9(3)
C8 C4 C5 C6 -2.3(4)
C8 C4 C5 C9 173.6(3)
C4 C5 C6 C7 1.1(5)
C9 C5 C6 C7 -174.9(3)
O1 C1 C7 C6 177.9(3)
C8 C1 C7 C6 -1.3(4)
C5 C6 C7 C1 0.7(5)
O1 C1 C8 C4 -179.2(2)
C7 C1 C8 C4 0.1(4)
O1 C1 C8 C3 -0.3(3)
C7 C1 C8 C3 179.0(3)
C5 C4 C8 C1 1.7(4)
C5 C4 C8 C3 -176.7(3)
C2 C3 C8 C1 -0.4(3)
S1 C3 C8 C1 173.1(2)
C2 C3 C8 C4 178.2(3)
S1 C3 C8 C4 -8.3(5)
C4 C5 C9 C13 17.8(5)
C6 C5 C9 C13 -166.4(3)
C4 C5 C9 C10A 138.2(5)
C6 C5 C9 C10A -45.9(5)
C4 C5 C9 C10B 169.7(9)
C6 C5 C9 C10B -14.5(10)
C13 C9 C10A C11 -40.4(6)
C5 C9 C10A C11 -169.1(4)
C10B C9 C10A C11 70.6(5)
C13 C9 C10B C11 7.3(14)
C5 C9 C10B C11 -146.2(7)
C10A C9 C10B C11 -70.6(5)
C9 C10B C11 C12 -24.6(13)
C9 C10B C11 C10A 70.6(5)
C9 C10A C11 C12 22.9(7)
C9 C10A C11 C10B -70.6(5)
C10B C11 C12 C13 33.3(9)
C10A C11 C12 C13 2.6(6)
C5 C9 C13 C12 168.4(3)
C10A C9 C13 C12 42.3(4)
C10B C9 C13 C12 12.7(9)
C11 C12 C13 C9 -27.9(4)
C3 C2 C14 C19 28.7(5)
O1 C2 C14 C19 -147.7(3)
C3 C2 C14 C15 -153.4(3)
O1 C2 C14 C15 30.2(3)
C19 C14 C15 C16 -0.7(4)
C2 C14 C15 C16 -178.7(3)
C14 C15 C16 F1 178.7(3)
C14 C15 C16 C17 -0.2(4)
F1 C16 C17 C18 -178.4(3)
C15 C16 C17 C18 0.5(5)
C16 C17 C18 C19 0.2(5)
C17 C18 C19 C14 -1.1(5)
C15 C14 C19 C18 1.4(4)
C2 C14 C19 C18 179.2(3)
